data_4063002
_journal_name_full Organometallics
_journal_paper_doi 10.1021/om049818+
_journal_year 2004
_chemical_absolute_configuration ad
_chemical_formula_sum 'C36 H46 Cl3 Fe I2 P2 Pd'
_chemical_formula_weight 1063.07
_space_group_IT_number 4
_symmetry_cell_setting monoclinic
_symmetry_space_group_name_Hall 'P 2yb'
_symmetry_space_group_name_H-M 'P 1 21 1'
_cell_angle_alpha 90.00
_cell_angle_beta 106.541(2)
_cell_angle_gamma 90.00
_cell_formula_units_Z 2
_cell_length_a 13.8643(14)
_cell_length_b 11.1226(10)
_cell_length_c 13.9734(14)
_cell_measurement_temperature 218(2)
_cell_volume 2065.6(3)
_diffrn_ambient_temperature 218(2)
_exptl_crystal_density_diffrn 1.709
_cod_depositor_comments
;
The following automatic conversions were performed:
'_symmetry_cell_setting' value 'Monoclinic' changed to 'monoclinic'
according to '/home/saulius/struct/CIF-dictionaries/cif_core.dic'
dictionary named 'cif_core.dic' version 2.4.1 from 2010-06-29.

Automatic conversion script
Id: cif_fix_enum 1527 2010-12-29 10:47:43Z saulius 
;
_cod_original_sg_symbol_H-M 'P 21'
_cod_database_code 4063002

loop_
_symmetry_equiv_pos_as_xyz
'x, y, z'
'-x, y+1/2, -z'

loop_
_atom_site_label
_atom_site_type_symbol
_atom_site_fract_x
_atom_site_fract_y
_atom_site_fract_z
_atom_site_U_iso_or_equiv
_atom_site_adp_type
_atom_site_occupancy
_atom_site_symmetry_multiplicity
_atom_site_calc_flag
_atom_site_refinement_flags
_atom_site_disorder_assembly
_atom_site_disorder_group
Pd1 Pd 0.53841(4) 0.68037(4) 0.69974(4) 0.02956(12) Uani 1 1 d . . .
Fe1 Fe 0.60291(8) 0.29597(7) 0.71636(8) 0.0308(2) Uani 1 1 d . . .
I1 I 0.37970(4) 0.82318(4) 0.64047(5) 0.05447(17) Uani 1 1 d . . .
I2 I 0.64760(4) 0.87728(4) 0.69865(4) 0.04555(15) Uani 1 1 d . . .
P1 P 0.43708(14) 0.52323(13) 0.71972(14) 0.0287(4) Uani 1 1 d . . .
P2 P 0.69301(15) 0.58514(14) 0.74876(14) 0.0320(4) Uani 1 1 d . . .
C1 C 0.4685(5) 0.3757(6) 0.6835(5) 0.0304(14) Uani 1 1 d . . .
C2 C 0.4616(6) 0.2606(6) 0.7267(6) 0.0356(17) Uani 1 1 d . . .
H2A H 0.4438 0.2464 0.7896 0.043 Uiso 1 1 calc R . .
C3 C 0.4884(6) 0.1697(5) 0.6667(6) 0.0424(18) Uani 1 1 d . . .
H3A H 0.4927 0.0820 0.6796 0.051 Uiso 1 1 calc R . .
C4 C 0.5098(6) 0.2316(7) 0.5848(6) 0.0430(19) Uani 1 1 d . . .
H4A H 0.5318 0.1936 0.5305 0.052 Uiso 1 1 calc R . .
C5 C 0.4960(6) 0.3561(5) 0.5959(5) 0.0347(16) Uani 1 1 d . . .
H5A H 0.5054 0.4195 0.5497 0.042 Uiso 1 1 calc R . .
C6 C 0.7088(5) 0.4226(5) 0.7637(6) 0.0325(16) Uani 1 1 d . . .
C7 C 0.7014(6) 0.3525(6) 0.8457(5) 0.0381(17) Uani 1 1 d . . .
H7A H 0.6828 0.3833 0.9046 0.046 Uiso 1 1 calc R . .
C8 C 0.7205(6) 0.2304(7) 0.8283(7) 0.046(2) Uani 1 1 d . . .
H8A H 0.7179 0.1616 0.8725 0.055 Uiso 1 1 calc R . .
C9 C 0.7426(5) 0.2245(6) 0.7363(6) 0.0387(18) Uani 1 1 d . . .
H9A H 0.7583 0.1505 0.7043 0.046 Uiso 1 1 calc R . .
C10 C 0.7375(5) 0.3435(6) 0.6963(6) 0.0395(18) Uani 1 1 d . . .
H10A H 0.7496 0.3664 0.6322 0.047 Uiso 1 1 calc R . .
C11 C 0.4429(5) 0.5251(6) 0.8516(5) 0.0361(16) Uani 1 1 d . . .
C12 C 0.4006(7) 0.6223(6) 0.8851(6) 0.048(2) Uani 1 1 d . . .
H12A H 0.3706 0.6831 0.8396 0.058 Uiso 1 1 calc R . .
C13 C 0.4009(8) 0.6330(8) 0.9839(7) 0.063(3) Uani 1 1 d . . .
H13A H 0.3721 0.7010 1.0048 0.076 Uiso 1 1 calc R . .
C14 C 0.4430(8) 0.5453(8) 1.0510(7) 0.061(3) Uani 1 1 d . . .
H14A H 0.4414 0.5510 1.1176 0.073 Uiso 1 1 calc R . .
C15 C 0.4876(8) 0.4486(8) 1.0199(6) 0.055(2) Uani 1 1 d . . .
H15A H 0.5180 0.3886 1.0661 0.065 Uiso 1 1 calc R . .
C16 C 0.4884(7) 0.4382(7) 0.9215(6) 0.048(2) Uani 1 1 d . . .
H16A H 0.5199 0.3717 0.9016 0.057 Uiso 1 1 calc R . .
C17 C 0.1798(8) 0.5593(14) 0.4820(8) 0.098(4) Uani 1 1 d . . .
H17A H 0.1743 0.5516 0.4115 0.146 Uiso 1 1 calc R . .
H17B H 0.1705 0.6428 0.4974 0.146 Uiso 1 1 calc R . .
H17C H 0.1285 0.5105 0.4980 0.146 Uiso 1 1 calc R . .
C18 C 0.2816(7) 0.5179(8) 0.5423(6) 0.052(2) Uani 1 1 d . . .
H18A H 0.3326 0.5664 0.5239 0.062 Uiso 1 1 calc R . .
H18B H 0.2907 0.4342 0.5246 0.062 Uiso 1 1 calc R . .
C19 C 0.3001(5) 0.5257(5) 0.6566(6) 0.0347(16) Uani 1 1 d . . .
H19A H 0.2735 0.6039 0.6715 0.042 Uiso 1 1 calc R . .
C20 C 0.2451(6) 0.4250(7) 0.6974(6) 0.045(2) Uani 1 1 d . . .
H20A H 0.2498 0.3505 0.6616 0.054 Uiso 1 1 calc R . .
H20B H 0.2814 0.4119 0.7679 0.054 Uiso 1 1 calc R . .
C21 C 0.1402(9) 0.4458(15) 0.6903(13) 0.139(8) Uani 1 1 d . . .
H21A H 0.1036 0.4580 0.6198 0.166 Uiso 1 1 calc R . .
H21B H 0.1353 0.5206 0.7257 0.166 Uiso 1 1 calc R . .
C22 C 0.0884(9) 0.3489(14) 0.7305(11) 0.111(5) Uani 1 1 d . . .
H22A H 0.1217 0.2726 0.7250 0.133 Uiso 1 1 calc R . .
H22B H 0.0988 0.3644 0.8018 0.133 Uiso 1 1 calc R . .
C23 C -0.0140(12) 0.3344(17) 0.6863(18) 0.204(11) Uani 1 1 d . . .
H23A H -0.0386 0.2682 0.7180 0.306 Uiso 1 1 calc R . .
H23B H -0.0260 0.3173 0.6158 0.306 Uiso 1 1 calc R . .
H23C H -0.0490 0.4076 0.6942 0.306 Uiso 1 1 calc R . .
C24 C 0.7605(6) 0.6143(6) 0.6564(6) 0.0372(17) Uani 1 1 d . . .
C25 C 0.7136(7) 0.5904(7) 0.5582(6) 0.0450(19) Uani 1 1 d . . .
H25A H 0.6475 0.5603 0.5406 0.054 Uiso 1 1 calc R . .
C26 C 0.7594(7) 0.6085(7) 0.4842(7) 0.053(2) Uani 1 1 d . . .
H26A H 0.7250 0.5925 0.4171 0.063 Uiso 1 1 calc R . .
C27 C 0.8569(7) 0.6507(8) 0.5105(8) 0.062(3) Uani 1 1 d . . .
H27A H 0.8905 0.6602 0.4613 0.074 Uiso 1 1 calc R . .
C28 C 0.9052(7) 0.6790(10) 0.6076(8) 0.068(3) Uani 1 1 d . . .
H28A H 0.9703 0.7119 0.6244 0.081 Uiso 1 1 calc R . .
C29 C 0.8576(7) 0.6587(9) 0.6814(7) 0.061(2) Uani 1 1 d . . .
H29A H 0.8916 0.6753 0.7485 0.073 Uiso 1 1 calc R . .
C30 C 0.7357(11) 0.7523(11) 1.0192(10) 0.110(5) Uani 1 1 d . . .
H30A H 0.6871 0.7567 1.0571 0.165 Uiso 1 1 calc R . .
H30B H 0.7415 0.8305 0.9905 0.165 Uiso 1 1 calc R . .
H30C H 0.8006 0.7285 1.0629 0.165 Uiso 1 1 calc R . .
C31 C 0.7021(8) 0.6636(10) 0.9389(7) 0.068(3) Uani 1 1 d . . .
H31A H 0.6352 0.6875 0.8975 0.081 Uiso 1 1 calc R . .
H31B H 0.6948 0.5860 0.9694 0.081 Uiso 1 1 calc R . .
C32 C 0.7701(6) 0.6449(7) 0.8697(6) 0.0455(19) Uani 1 1 d . . .
H32A H 0.7925 0.7259 0.8559 0.055 Uiso 1 1 calc R . .
C33 C 0.8651(7) 0.5731(8) 0.9163(7) 0.064(3) Uani 1 1 d . . .
H33A H 0.8514 0.5154 0.9638 0.077 Uiso 1 1 calc R . .
H33B H 0.8827 0.5273 0.8638 0.077 Uiso 1 1 calc R . .
C34 C 0.9538(8) 0.6501(10) 0.9698(10) 0.089(4) Uani 1 1 d . . .
H34A H 0.9391 0.6880 1.0274 0.106 Uiso 1 1 calc R . .
H34B H 0.9618 0.7143 0.9247 0.106 Uiso 1 1 calc R . .
C35 C 1.0561(14) 0.579(2) 1.0071(15) 0.175(10) Uani 1 1 d . . .
H35A H 1.0641 0.5275 0.9530 0.210 Uiso 1 1 calc R . .
H35B H 1.1120 0.6366 1.0235 0.210 Uiso 1 1 calc R . .
C36 C 1.0607(15) 0.5136(18) 1.085(2) 0.187(10) Uani 1 1 d . . .
H36A H 1.1234 0.4691 1.1027 0.281 Uiso 1 1 calc R . .
H36B H 1.0046 0.4577 1.0694 0.281 Uiso 1 1 calc R . .
H36C H 1.0574 0.5647 1.1398 0.281 Uiso 1 1 calc R . .
C37 C 0.8273(9) 0.4072(16) 1.2458(9) 0.104(5) Uani 1 1 d . . .
H37A H 0.7958 0.3663 1.2923 0.124 Uiso 1 1 calc R . .
Cl1 Cl 0.9404(4) 0.4630(5) 1.3149(4) 0.1502(18) Uani 1 1 d . . .
Cl2 Cl 0.8439(5) 0.3024(7) 1.1630(5) 0.215(3) Uani 1 1 d . . .
Cl3 Cl 0.7501(4) 0.5243(7) 1.1916(5) 0.212(3) Uani 1 1 d . . .

loop_
_atom_site_aniso_label
_atom_site_aniso_U_11
_atom_site_aniso_U_22
_atom_site_aniso_U_33
_atom_site_aniso_U_23
_atom_site_aniso_U_13
_atom_site_aniso_U_12
Pd1 0.0353(3) 0.02097(18) 0.0324(3) 0.0017(2) 0.0097(2) 0.0020(2)
Fe1 0.0327(6) 0.0229(4) 0.0359(6) -0.0003(4) 0.0082(5) 0.0017(4)
I1 0.0481(3) 0.0323(2) 0.0881(5) 0.0181(3) 0.0276(3) 0.0126(2)
I2 0.0504(3) 0.02356(17) 0.0601(3) 0.0023(2) 0.0116(3) -0.0044(2)
P1 0.0331(10) 0.0228(7) 0.0311(10) -0.0001(7) 0.0106(9) 0.0013(7)
P2 0.0324(11) 0.0253(7) 0.0351(10) 0.0003(7) 0.0044(9) -0.0031(7)
C1 0.032(4) 0.024(2) 0.037(4) -0.003(3) 0.011(3) 0.008(3)
C2 0.038(5) 0.028(3) 0.041(4) -0.006(3) 0.011(4) -0.005(3)
C3 0.037(4) 0.018(3) 0.066(5) -0.004(3) 0.007(4) -0.003(3)
C4 0.035(5) 0.048(4) 0.040(5) -0.014(4) 0.000(4) 0.004(4)
C5 0.036(4) 0.027(3) 0.037(4) -0.003(3) 0.005(3) 0.005(3)
C6 0.029(4) 0.024(2) 0.044(4) 0.003(3) 0.009(4) -0.003(3)
C7 0.038(4) 0.039(4) 0.031(4) 0.004(3) 0.000(3) -0.002(3)
C8 0.033(5) 0.037(3) 0.064(6) 0.017(4) 0.009(4) 0.001(4)
C9 0.024(4) 0.030(3) 0.059(5) 0.001(3) 0.006(4) 0.005(3)
C10 0.030(4) 0.031(3) 0.060(5) 0.004(3) 0.018(4) 0.001(3)
C11 0.034(4) 0.036(3) 0.036(4) -0.001(3) 0.007(4) -0.003(3)
C12 0.071(6) 0.036(3) 0.041(5) -0.011(3) 0.023(5) -0.002(4)
C13 0.090(8) 0.055(5) 0.054(6) -0.009(5) 0.036(6) -0.001(5)
C14 0.090(8) 0.058(5) 0.038(5) -0.008(4) 0.025(5) -0.004(5)
C15 0.079(7) 0.054(4) 0.028(5) 0.014(4) 0.011(5) 0.007(5)
C16 0.054(6) 0.042(4) 0.045(5) -0.003(4) 0.012(5) 0.006(4)
C17 0.055(7) 0.165(13) 0.066(7) 0.045(8) 0.005(6) 0.030(8)
C18 0.042(5) 0.064(5) 0.044(5) 0.007(4) 0.004(4) 0.004(5)
C19 0.030(4) 0.026(3) 0.050(5) 0.005(3) 0.015(4) 0.002(3)
C20 0.049(5) 0.043(4) 0.044(5) 0.004(4) 0.015(4) -0.011(4)
C21 0.049(7) 0.169(15) 0.210(17) 0.125(14) 0.056(10) 0.017(8)
C22 0.067(8) 0.146(13) 0.122(11) 0.061(10) 0.031(8) -0.030(8)
C23 0.082(11) 0.125(15) 0.39(3) 0.047(18) 0.034(16) -0.017(12)
C24 0.039(4) 0.027(3) 0.047(5) 0.010(3) 0.015(4) 0.000(3)
C25 0.047(5) 0.043(3) 0.047(5) 0.010(4) 0.015(4) -0.006(4)
C26 0.068(7) 0.050(4) 0.046(5) 0.001(4) 0.026(5) -0.004(4)
C27 0.059(6) 0.062(5) 0.079(7) 0.011(5) 0.042(6) 0.002(5)
C28 0.046(5) 0.076(6) 0.086(7) 0.011(6) 0.026(5) -0.013(6)
C29 0.052(6) 0.063(5) 0.060(6) 0.013(5) 0.005(5) -0.007(5)
C30 0.156(14) 0.079(8) 0.093(10) -0.022(7) 0.034(10) 0.011(8)
C31 0.081(7) 0.079(6) 0.040(5) -0.007(5) 0.012(5) -0.019(6)
C32 0.048(5) 0.039(3) 0.042(5) 0.000(3) 0.001(4) -0.006(4)
C33 0.060(6) 0.048(4) 0.064(6) 0.006(4) -0.017(5) -0.012(5)
C34 0.055(7) 0.071(6) 0.108(9) -0.024(6) -0.029(6) -0.011(6)
C35 0.112(14) 0.18(2) 0.151(16) 0.010(15) -0.085(13) -0.057(15)
C36 0.127(17) 0.107(14) 0.28(3) 0.028(17) -0.027(19) -0.029(13)
C37 0.079(9) 0.165(14) 0.073(8) 0.008(9) 0.031(7) -0.022(9)
Cl1 0.127(4) 0.150(4) 0.154(4) -0.045(3) 0.009(3) 0.003(3)
Cl2 0.192(6) 0.252(7) 0.226(6) -0.136(6) 0.101(5) -0.114(6)
Cl3 0.154(5) 0.282(8) 0.193(5) 0.159(6) 0.042(4) 0.052(5)

loop_
_geom_bond_atom_site_label_1
_geom_bond_atom_site_label_2
_geom_bond_distance
_geom_bond_site_symmetry_2
_geom_bond_publ_flag
Pd1 P1 2.3086(17) . ?
Pd1 P2 2.313(2) . ?
Pd1 I1 2.6482(7) . ?
Pd1 I2 2.6650(6) . ?
Fe1 C1 1.996(7) . ?
Fe1 C6 2.007(7) . ?
Fe1 C5 2.014(7) . ?
Fe1 C7 2.030(7) . ?
Fe1 C10 2.035(7) . ?
Fe1 C9 2.038(7) . ?
Fe1 C2 2.043(8) . ?
Fe1 C8 2.045(8) . ?
Fe1 C4 2.051(8) . ?
Fe1 C3 2.085(7) . ?
P1 C1 1.806(6) . ?
P1 C11 1.822(7) . ?
P1 C19 1.853(7) . ?
P2 C6 1.826(6) . ?
P2 C24 1.826(7) . ?
P2 C32 1.847(8) . ?
C1 C5 1.399(9) . ?
C1 C2 1.430(9) . ?
C2 C3 1.429(10) . ?
C3 C4 1.437(11) . ?
C4 C5 1.412(9) . ?
C6 C7 1.415(9) . ?
C6 C10 1.426(10) . ?
C7 C8 1.419(10) . ?
C8 C9 1.406(11) . ?
C9 C10 1.431(9) . ?
C11 C12 1.374(10) . ?
C11 C16 1.391(10) . ?
C12 C13 1.384(11) . ?
C13 C14 1.364(13) . ?
C14 C15 1.372(12) . ?
C15 C16 1.383(11) . ?
C17 C18 1.496(12) . ?
C18 C19 1.546(11) . ?
C19 C20 1.552(9) . ?
C20 C21 1.448(13) . ?
C21 C22 1.490(16) . ?
C22 C23 1.388(19) . ?
C24 C25 1.367(11) . ?
C24 C29 1.381(11) . ?
C25 C26 1.373(11) . ?
C26 C27 1.378(13) . ?
C27 C28 1.368(14) . ?
C28 C29 1.393(12) . ?
C30 C31 1.466(15) . ?
C31 C32 1.544(12) . ?
C32 C33 1.519(12) . ?
C33 C34 1.511(13) . ?
C34 C35 1.58(2) . ?
C35 C36 1.29(2) . ?
C37 Cl2 1.704(16) . ?
C37 Cl1 1.706(14) . ?
C37 Cl3 1.719(17) . ?
